data_7208264
loop_
_publ_author_name
'Montis, Riccardo'
'Hursthouse, Michael B.'

_publ_section_title
;
 Surprisingly complex supramolecular behaviour in the crystal structures
 of a family of mono-substituted salicylic acids
;
_journal_issue 16
_journal_name_full CrystEngComm
_journal_page_first 5242
_journal_paper_doi 10.1039/c2ce25336d
_journal_volume 14
_journal_year 2012
_chemical_formula_moiety 'C7 H5 Br O3'
_chemical_formula_sum 'C7 H5 Br O3'
_chemical_formula_weight 217.02
_chemical_name_common '5-bromosalicylic acid beta'
_space_group_IT_number 2
_symmetry_cell_setting triclinic
_symmetry_space_group_name_Hall '-P 1'
_symmetry_space_group_name_H-M 'P -1'
_atom_sites_solution_hydrogens geom
_atom_sites_solution_primary direct
_atom_sites_solution_secondary difmap
_audit_creation_method SHELXL-97
_cell_angle_alpha 82.112(2)
_cell_angle_beta 73.835(2)
_cell_angle_gamma 71.272(2)
_cell_formula_units_Z 2
_cell_length_a 6.9625(2)
_cell_length_b 7.1714(3)
_cell_length_c 8.0160(3)
_cell_measurement_reflns_used 9241
_cell_measurement_temperature 120(2)
_cell_measurement_theta_max 27.48
_cell_measurement_theta_min 2.91
_cell_volume 363.56(2)
_computing_cell_refinement 'DENZO (Otwinowski & Minor, 1997) & COLLECT (Hooft, R.W.W., 1998)'
_computing_data_collection 'COLLECT (Hooft, R.W.W., 1998)'
_computing_data_reduction 'DENZO (Otwinowski & Minor, 1997) & COLLECT (Hooft, R.W.W., 1998)'
_computing_structure_refinement 'SHELXL-97 (Sheldrick, 2008)'
_diffrn_ambient_temperature 120(2)
_diffrn_detector_area_resol_mean '4096x4096pixels / 62x62mm'
_diffrn_measured_fraction_theta_full 0.980
_diffrn_measured_fraction_theta_max 0.980
_diffrn_measurement_device_type 'Bruker-Nonius APEX II CCD camera on -goniostat'
_diffrn_measurement_method '\f & \w scans'
_diffrn_radiation_monochromator '10cm confocal mirrors'
_diffrn_radiation_source 'Bruker-Nonius FR591 rotating anode'
_diffrn_radiation_type MoK\a
_diffrn_radiation_wavelength 0.71073
_diffrn_reflns_av_R_equivalents 0.0340
_diffrn_reflns_av_sigmaI/netI 0.0292
_diffrn_reflns_limit_h_max 9
_diffrn_reflns_limit_h_min -9
_diffrn_reflns_limit_k_max 9
_diffrn_reflns_limit_k_min -9
_diffrn_reflns_limit_l_max 10
_diffrn_reflns_limit_l_min -10
_diffrn_reflns_number 7522
_diffrn_reflns_theta_full 27.75
_diffrn_reflns_theta_max 27.75
_diffrn_reflns_theta_min 3.00
_exptl_absorpt_coefficient_mu 5.601
_exptl_absorpt_correction_T_max 0.9461
_exptl_absorpt_correction_T_min 0.4005
_exptl_absorpt_correction_type multi-scan
_exptl_absorpt_process_details 'SADABS 2007/2 (Sheldrick, G.M., 2007)'
_exptl_crystal_colour Colourless
_exptl_crystal_density_diffrn 1.982
_exptl_crystal_density_method 'not measured'
_exptl_crystal_description Plate
_exptl_crystal_F_000 212
_exptl_crystal_size_max 0.20
_exptl_crystal_size_mid 0.20
_exptl_crystal_size_min 0.01
_refine_diff_density_max 0.604
_refine_diff_density_min -0.370
_refine_diff_density_rms 0.093
_refine_ls_extinction_method none
_refine_ls_goodness_of_fit_ref 1.192
_refine_ls_hydrogen_treatment constr
_refine_ls_matrix_type full
_refine_ls_number_parameters 100
_refine_ls_number_reflns 1677
_refine_ls_number_restraints 0
_refine_ls_restrained_S_all 1.192
_refine_ls_R_factor_all 0.0298
_refine_ls_R_factor_gt 0.0250
_refine_ls_shift/su_max 0.001
_refine_ls_shift/su_mean 0.000
_refine_ls_structure_factor_coef Fsqd
_refine_ls_weighting_details 'calc w=1/[\s^2^(Fo^2^)+(0.0000P)^2^+0.5187P] where P=(Fo^2^+2Fc^2^)/3'
_refine_ls_weighting_scheme calc
_refine_ls_wR_factor_gt 0.0532
_refine_ls_wR_factor_ref 0.0584
_reflns_number_gt 1564
_reflns_number_total 1677
_reflns_threshold_expression >2\s(I)
_cod_data_source_file c2ce25336d.txt
_cod_data_source_block 5-bromosalicylic_acid_beta
_cod_original_sg_symbol_H-M P-1
_cod_database_code 7208264

loop_
_symmetry_equiv_pos_as_xyz
'x, y, z'
'-x, -y, -z'

loop_
_atom_site_label
_atom_site_type_symbol
_atom_site_fract_x
_atom_site_fract_y
_atom_site_fract_z
_atom_site_U_iso_or_equiv
_atom_site_adp_type
_atom_site_occupancy
_atom_site_symmetry_multiplicity
_atom_site_calc_flag
_atom_site_refinement_flags
Br1 Br 0.15463(4) 0.15977(4) 0.86542(3) 0.02573(10) Uani 1 1 d .
O11 O 0.3411(3) 0.4012(3) 0.1944(2) 0.0246(4) Uani 1 1 d .
H11A H 0.3314 0.4672 0.0861 0.037 Uiso 1 1 d R
O12 O 0.6740(3) 0.4068(3) 0.1104(2) 0.0228(4) Uani 1 1 d .
O13 O 0.9130(3) 0.2729(3) 0.3280(2) 0.0261(4) Uani 1 1 d .
H13A H 0.8808 0.3188 0.2372 0.039 Uiso 1 1 d R
C11 C 0.5453(4) 0.2886(3) 0.3980(3) 0.0175(5) Uani 1 1 d .
C12 C 0.7385(4) 0.2443(4) 0.4399(3) 0.0201(5) Uani 1 1 d .
C13 C 0.7551(4) 0.1675(4) 0.6066(3) 0.0232(5) Uani 1 1 d .
H13 H 0.8862 0.1340 0.6349 0.028 Uiso 1 1 calc R
C14 C 0.5837(4) 0.1398(4) 0.7301(3) 0.0226(5) Uani 1 1 d .
H14 H 0.5963 0.0868 0.8432 0.027 Uiso 1 1 calc R
C15 C 0.3913(4) 0.1896(4) 0.6889(3) 0.0193(5) Uani 1 1 d .
C16 C 0.3702(4) 0.2610(3) 0.5247(3) 0.0187(5) Uani 1 1 d .
H16 H 0.2388 0.2912 0.4975 0.022 Uiso 1 1 calc R
C17 C 0.5257(4) 0.3697(3) 0.2224(3) 0.0193(5) Uani 1 1 d .

loop_
_atom_site_aniso_label
_atom_site_aniso_U_11
_atom_site_aniso_U_22
_atom_site_aniso_U_33
_atom_site_aniso_U_23
_atom_site_aniso_U_13
_atom_site_aniso_U_12
Br1 0.02502(15) 0.03473(16) 0.01753(14) 0.00120(10) -0.00256(10) -0.01242(11)
O11 0.0216(9) 0.0348(11) 0.0204(9) 0.0084(8) -0.0081(7) -0.0142(8)
O12 0.0199(9) 0.0254(9) 0.0199(9) 0.0036(7) -0.0015(7) -0.0074(8)
O13 0.0172(9) 0.0340(11) 0.0254(10) 0.0032(8) -0.0041(7) -0.0084(8)
C11 0.0186(12) 0.0159(11) 0.0182(12) -0.0021(9) -0.0048(9) -0.0046(10)
C12 0.0174(12) 0.0193(12) 0.0216(12) -0.0037(9) -0.0020(10) -0.0043(10)
C13 0.0193(12) 0.0248(13) 0.0261(13) -0.0026(10) -0.0093(10) -0.0038(10)
C14 0.0258(13) 0.0219(13) 0.0203(12) -0.0004(10) -0.0090(10) -0.0051(11)
C15 0.0209(12) 0.0195(12) 0.0169(12) -0.0010(9) -0.0019(9) -0.0076(10)
C16 0.0171(11) 0.0187(12) 0.0210(12) -0.0019(9) -0.0054(9) -0.0055(10)
C17 0.0215(12) 0.0151(11) 0.0217(12) -0.0017(9) -0.0056(10) -0.0054(10)

loop_
_atom_type_symbol
_atom_type_description
_atom_type_scat_dispersion_real
_atom_type_scat_dispersion_imag
_atom_type_scat_source
C C 0.0033 0.0016 'International Tables Vol C Tables 4.2.6.8 and 6.1.1.4'
H H 0.0000 0.0000 'International Tables Vol C Tables 4.2.6.8 and 6.1.1.4'
Br Br -0.2901 2.4595 'International Tables Vol C Tables 4.2.6.8 and 6.1.1.4'
O O 0.0106 0.0060 'International Tables Vol C Tables 4.2.6.8 and 6.1.1.4'

loop_
_geom_angle_atom_site_label_1
_geom_angle_atom_site_label_2
_geom_angle_atom_site_label_3
_geom_angle
C17 O11 H11A 112.1
C12 O13 H13A 106.3
C16 C11 C12 120.0(2)
C16 C11 C17 120.2(2)
C12 C11 C17 119.8(2)
O13 C12 C13 116.8(2)
O13 C12 C11 124.0(2)
C13 C12 C11 119.3(2)
C14 C13 C12 120.6(2)
C14 C13 H13 119.7
C12 C13 H13 119.7
C13 C14 C15 119.7(2)
C13 C14 H14 120.1
C15 C14 H14 120.1
C16 C15 C14 121.3(2)
C16 C15 Br1 120.01(19)
C14 C15 Br1 118.70(19)
C15 C16 C11 119.1(2)
C15 C16 H16 120.4
C11 C16 H16 120.4
O12 C17 O11 122.8(2)
O12 C17 C11 121.9(2)
O11 C17 C11 115.3(2)

loop_
_geom_bond_atom_site_label_1
_geom_bond_atom_site_label_2
_geom_bond_distance
Br1 C15 1.899(2)
O11 C17 1.309(3)
O11 H11A 0.9389
O12 C17 1.240(3)
O13 C12 1.351(3)
O13 H13A 0.8160
C11 C16 1.403(3)
C11 C12 1.404(3)
C11 C17 1.473(3)
C12 C13 1.395(4)
C13 C14 1.373(4)
C13 H13 0.9500
C14 C15 1.392(3)
C14 H14 0.9500
C15 C16 1.375(3)
C16 H16 0.9500

loop_
_geom_hbond_atom_site_label_D
_geom_hbond_atom_site_label_H
_geom_hbond_atom_site_label_A
_geom_hbond_distance_DH
_geom_hbond_distance_HA
_geom_hbond_distance_DA
_geom_hbond_angle_DHA
_geom_hbond_site_symmetry_A
O11 H11A O12 0.94 1.71 2.646(2) 176.3 2_665
O13 H13A O12 0.82 1.89 2.620(2) 148.9 .

loop_
_geom_torsion_atom_site_label_1
_geom_torsion_atom_site_label_2
_geom_torsion_atom_site_label_3
_geom_torsion_atom_site_label_4
_geom_torsion
C16 C11 C12 O13 -177.6(2)
C17 C11 C12 O13 0.5(4)
C16 C11 C12 C13 1.9(4)
C17 C11 C12 C13 -180.0(2)
O13 C12 C13 C14 177.9(2)
C11 C12 C13 C14 -1.6(4)
C12 C13 C14 C15 -0.3(4)
C13 C14 C15 C16 2.0(4)
C13 C14 C15 Br1 -177.40(19)
C14 C15 C16 C11 -1.6(4)
Br1 C15 C16 C11 177.71(17)
C12 C11 C16 C15 -0.3(4)
C17 C11 C16 C15 -178.4(2)
C16 C11 C17 O12 175.7(2)
C12 C11 C17 O12 -2.4(4)
C16 C11 C17 O11 -3.6(3)
C12 C11 C17 O11 178.3(2)
